data_7244513
loop_
_publ_author_name
'Fedyanin, Ivan V.'

_publ_section_title
;
 Control of supramolecular chirality in co-crystals of achiral molecules
 via stacking interactions and hydrogen bonding
;
_journal_name_full CrystEngComm
_journal_paper_doi 10.1039/D2CE00081D
_journal_year 2022
_chemical_formula_moiety 'C5 H3 N3 O5, C10 H8'
_chemical_formula_sum 'C15 H11 N3 O5'
_chemical_formula_weight 313.27
_space_group_crystal_system monoclinic
_space_group_IT_number 4
_space_group_name_Hall 'P 2yb'
_space_group_name_H-M_alt 'P 1 21 1'
_atom_sites_solution_hydrogens mixed
_atom_sites_solution_primary dual
_audit_creation_method 'Modified SHELXL output'
_audit_update_record
;
2021-11-23 deposited with the CCDC.	2022-02-24 downloaded from the CCDC.
;
_cell_angle_alpha 90
_cell_angle_beta 99.282(2)
_cell_angle_gamma 90
_cell_formula_units_Z 2
_cell_length_a 7.1368(3)
_cell_length_b 7.7530(3)
_cell_length_c 12.3724(5)
_cell_measurement_reflns_used 9928
_cell_measurement_temperature 120(2)
_cell_measurement_theta_max 41.50
_cell_measurement_theta_min 2.89
_cell_volume 675.62(5)
_computing_cell_refinement 'Bruker SAINT'
_computing_data_collection 'Bruker APEX2'
_computing_data_reduction 'Bruker SAINT'
_computing_molecular_graphics 'SHELXTL (Sheldrick, 2008)'
_computing_publication_material 'SHELXTL (Sheldrick, 2008)'
_computing_structure_refinement 'SHELXL (Sheldrick, 2015b)'
_computing_structure_solution 'SHELXT (Sheldrick, 2015a)'
_diffrn_ambient_temperature 120(2)
_diffrn_detector_type 'Bruker APEX II CCD area detector'
_diffrn_measured_fraction_theta_full 0.999
_diffrn_measured_fraction_theta_max 0.993
_diffrn_measurement_device_type 'Bruker APEX DUO diffractometer'
_diffrn_measurement_method '\o scans'
_diffrn_radiation_type MoK\a
_diffrn_radiation_wavelength 0.71073
_diffrn_reflns_av_R_equivalents 0.0232
_diffrn_reflns_av_unetI/netI 0.0240
_diffrn_reflns_Laue_measured_fraction_full 0.999
_diffrn_reflns_Laue_measured_fraction_max 0.993
_diffrn_reflns_limit_h_max 13
_diffrn_reflns_limit_h_min -13
_diffrn_reflns_limit_k_max 14
_diffrn_reflns_limit_k_min -14
_diffrn_reflns_limit_l_max 23
_diffrn_reflns_limit_l_min -23
_diffrn_reflns_number 37496
_diffrn_reflns_point_group_measured_fraction_full 1.000
_diffrn_reflns_point_group_measured_fraction_max 0.981
_diffrn_reflns_theta_full 25.242
_diffrn_reflns_theta_max 43.503
_diffrn_reflns_theta_min 1.668
_exptl_absorpt_coefficient_mu 0.119
_exptl_absorpt_correction_T_max 0.863
_exptl_absorpt_correction_T_min 0.823
_exptl_absorpt_correction_type multi-scan
_exptl_absorpt_process_details SADABS
_exptl_crystal_colour_modifier greenish
_exptl_crystal_colour_primary yellow
_exptl_crystal_density_diffrn 1.540
_exptl_crystal_description prism
_exptl_crystal_F_000 324
_exptl_crystal_size_max 0.380
_exptl_crystal_size_mid 0.270
_exptl_crystal_size_min 0.180
_refine_diff_density_max 0.694
_refine_diff_density_min -0.233
_refine_diff_density_rms 0.073
_refine_ls_abs_structure_details
;
 Flack x determined using 3644 quotients [(I+)-(I-)]/[(I+)+(I-)]
 (Parsons, Flack and Wagner, Acta Cryst. B69 (2013) 249-259).
;
_refine_ls_abs_structure_Flack 0.11(15)
_refine_ls_extinction_method none
_refine_ls_goodness_of_fit_ref 1.015
_refine_ls_hydrogen_treatment mixed
_refine_ls_matrix_type full
_refine_ls_number_parameters 212
_refine_ls_number_reflns 10091
_refine_ls_number_restraints 1
_refine_ls_restrained_S_all 1.015
_refine_ls_R_factor_all 0.0538
_refine_ls_R_factor_gt 0.0431
_refine_ls_shift/su_max 0.000
_refine_ls_shift/su_mean 0.000
_refine_ls_structure_factor_coef Fsqd
_refine_ls_weighting_details 'w=1/[\s^2^(Fo^2^)+(0.0600P)^2^+0.0600P] where P=(Fo^2^+2Fc^2^)/3'
_refine_ls_weighting_scheme calc
_refine_ls_wR_factor_gt 0.1019
_refine_ls_wR_factor_ref 0.1088
_reflns_Friedel_coverage 0.883
_reflns_Friedel_fraction_full 1.000
_reflns_Friedel_fraction_max 0.968
_reflns_number_gt 8667
_reflns_number_total 10091
_reflns_threshold_expression 'I > 2\s(I)'
_cod_data_source_file d2ce00081d2.cif
_cod_data_source_block 35dnp2o-nft
_cod_original_sg_symbol_H-M 'P 21'
_cod_database_code 7244513
_publ_contact_name 'Fedyanin, Ivan V.'
_publ_contact_email octy@xrlab.ineos.ac.ru
_shelx_shelxl_version_number 2018/3
_shelx_space_group_comment
;
The symmetry employed for this shelxl refinement is uniquely defined
by the following loop, which should always be used as a source of
symmetry information in preference to the above space-group names.
They are only intended as comments.
;
_shelx_estimated_absorpt_t_min 0.956
_shelx_estimated_absorpt_t_max 0.979

loop_
_space_group_symop_operation_xyz
'x, y, z'
'-x, y+1/2, -z'

loop_
_atom_site_label
_atom_site_type_symbol
_atom_site_fract_x
_atom_site_fract_y
_atom_site_fract_z
_atom_site_U_iso_or_equiv
_atom_site_adp_type
_atom_site_occupancy
_atom_site_site_symmetry_order
_atom_site_calc_flag
_atom_site_refinement_flags_posn
_atom_site_refinement_flags_adp
_atom_site_refinement_flags_occupancy
_atom_site_disorder_assembly
_atom_site_disorder_group
O2 O 1.07061(13) 0.32810(10) 0.99845(6) 0.02078(13) Uani 1 1 d . . . . .
O3 O 1.20819(14) 0.60360(12) 0.90435(8) 0.02791(17) Uani 1 1 d . . . . .
O4 O 1.07399(17) 0.65567(13) 0.73885(9) 0.0332(2) Uani 1 1 d . . . . .
O5 O 0.8763(2) 0.1733(2) 0.50480(8) 0.0544(4) Uani 1 1 d . . . . .
O6 O 0.82983(17) -0.07470(15) 0.57567(9) 0.0342(2) Uani 1 1 d . . . . .
N1 N 0.97104(12) 0.11517(10) 0.87945(6) 0.01524(11) Uani 1 1 d . . . . .
H1 H 0.958(3) 0.053(3) 0.9333(17) 0.028(5) Uiso 1 1 d . . . . .
N3 N 1.11467(12) 0.55984(11) 0.81740(7) 0.01808(13) Uani 1 1 d . . . . .
N5 N 0.87571(15) 0.07756(16) 0.58264(8) 0.02587(19) Uani 1 1 d . . . . .
C2 C 1.03471(13) 0.28217(11) 0.90263(7) 0.01451(12) Uani 1 1 d . . . . .
C3 C 1.04711(12) 0.38246(11) 0.80589(7) 0.01455(12) Uani 1 1 d . . . . .
C4 C 0.99438(14) 0.32048(13) 0.70291(7) 0.01697(13) Uani 1 1 d . . . . .
H4 H 1.000603 0.391066 0.640832 0.020 Uiso 1 1 calc R U . . .
C5 C 0.93057(13) 0.14980(13) 0.69055(7) 0.01683(13) Uani 1 1 d . . . . .
C6 C 0.92168(13) 0.04876(12) 0.77943(7) 0.01634(13) Uani 1 1 d . . . . .
H6 H 0.880822 -0.067722 0.770402 0.020 Uiso 1 1 calc R U . . .
C1N C 0.60533(15) 0.42818(15) 0.87129(9) 0.02198(17) Uani 1 1 d . . . . .
H1N H 0.634399 0.417597 0.948680 0.026 Uiso 1 1 calc R U . . .
C2N C 0.64156(16) 0.58011(15) 0.82243(11) 0.0257(2) Uani 1 1 d . . . . .
H2N H 0.693802 0.674659 0.866031 0.031 Uiso 1 1 calc R U . . .
C3N C 0.60173(17) 0.59682(14) 0.70789(11) 0.0261(2) Uani 1 1 d . . . . .
H3N H 0.628029 0.702374 0.674327 0.031 Uiso 1 1 calc R U . . .
C4N C 0.52534(16) 0.46183(13) 0.64462(9) 0.02162(17) Uani 1 1 d . . . . .
H4N H 0.499324 0.474270 0.567259 0.026 Uiso 1 1 calc R U . . .
C5N C 0.48467(13) 0.30412(12) 0.69294(7) 0.01577(13) Uani 1 1 d . . . . .
C6N C 0.40426(15) 0.16262(14) 0.62937(8) 0.02074(16) Uani 1 1 d . . . . .
H6N H 0.376110 0.173014 0.551946 0.025 Uiso 1 1 calc R U . . .
C7N C 0.36667(17) 0.01091(14) 0.67844(11) 0.0251(2) Uani 1 1 d . . . . .
H7N H 0.313828 -0.083513 0.634921 0.030 Uiso 1 1 calc R U . . .
C8N C 0.40615(17) -0.00545(15) 0.79314(12) 0.0263(2) Uani 1 1 d . . . . .
H8N H 0.378704 -0.110626 0.826753 0.032 Uiso 1 1 calc R U . . .
C9N C 0.48375(15) 0.12911(15) 0.85651(9) 0.02233(17) Uani 1 1 d . . . . .
H9N H 0.510062 0.116485 0.933852 0.027 Uiso 1 1 calc R U . . .
C10N C 0.52522(13) 0.28678(13) 0.80812(7) 0.01630(13) Uani 1 1 d . . . . .

loop_
_atom_site_aniso_label
_atom_site_aniso_U_11
_atom_site_aniso_U_22
_atom_site_aniso_U_33
_atom_site_aniso_U_23
_atom_site_aniso_U_13
_atom_site_aniso_U_12
O2 0.0312(4) 0.0180(3) 0.0124(2) -0.0019(2) 0.0011(2) 0.0014(3)
O3 0.0331(4) 0.0238(3) 0.0258(4) -0.0039(3) 0.0018(3) -0.0100(3)
O4 0.0440(5) 0.0218(3) 0.0321(4) 0.0114(3) 0.0013(4) -0.0072(4)
O5 0.0797(10) 0.0676(9) 0.0136(3) 0.0008(4) 0.0009(4) -0.0389(8)
O6 0.0422(5) 0.0296(4) 0.0275(4) -0.0131(3) -0.0043(4) 0.0014(4)
N1 0.0199(3) 0.0126(2) 0.0132(3) 0.0008(2) 0.0028(2) 0.0015(2)
N3 0.0179(3) 0.0150(3) 0.0221(3) 0.0012(2) 0.0056(2) -0.0017(2)
N5 0.0256(4) 0.0364(5) 0.0152(3) -0.0065(3) 0.0019(3) -0.0055(4)
C2 0.0174(3) 0.0130(3) 0.0131(3) 0.0002(2) 0.0021(2) 0.0024(2)
C3 0.0156(3) 0.0139(3) 0.0142(3) 0.0014(2) 0.0027(2) 0.0006(2)
C4 0.0173(3) 0.0208(3) 0.0128(3) 0.0017(3) 0.0023(2) -0.0015(3)
C5 0.0171(3) 0.0210(3) 0.0123(3) -0.0020(2) 0.0019(2) 0.0000(3)
C6 0.0179(3) 0.0146(3) 0.0164(3) -0.0016(2) 0.0025(3) 0.0013(3)
C1N 0.0181(4) 0.0259(4) 0.0219(4) -0.0068(3) 0.0029(3) 0.0022(3)
C2N 0.0210(4) 0.0201(4) 0.0349(5) -0.0076(4) 0.0015(4) 0.0009(3)
C3N 0.0230(4) 0.0162(4) 0.0379(6) 0.0038(4) 0.0015(4) -0.0003(3)
C4N 0.0221(4) 0.0192(4) 0.0231(4) 0.0059(3) 0.0021(3) 0.0009(3)
C5N 0.0151(3) 0.0153(3) 0.0171(3) 0.0007(2) 0.0031(2) 0.0020(2)
C6N 0.0209(4) 0.0201(4) 0.0210(4) -0.0031(3) 0.0025(3) 0.0019(3)
C7N 0.0218(4) 0.0164(4) 0.0367(6) -0.0034(4) 0.0035(4) 0.0000(3)
C8N 0.0214(4) 0.0196(4) 0.0387(6) 0.0082(4) 0.0074(4) 0.0001(3)
C9N 0.0194(4) 0.0251(4) 0.0234(4) 0.0075(3) 0.0059(3) 0.0009(3)
C10N 0.0143(3) 0.0185(3) 0.0167(3) 0.0004(2) 0.0043(2) 0.0024(3)

loop_
_atom_type_symbol
_atom_type_description
_atom_type_scat_dispersion_real
_atom_type_scat_dispersion_imag
_atom_type_scat_source
C C 0.0033 0.0016 'International Tables Vol C Tables 4.2.6.8 and 6.1.1.4'
H H 0.0000 0.0000 'International Tables Vol C Tables 4.2.6.8 and 6.1.1.4'
N N 0.0061 0.0033 'International Tables Vol C Tables 4.2.6.8 and 6.1.1.4'
O O 0.0106 0.0060 'International Tables Vol C Tables 4.2.6.8 and 6.1.1.4'

loop_
_geom_angle_atom_site_label_1
_geom_angle_atom_site_label_2
_geom_angle_atom_site_label_3
_geom_angle
_geom_angle_site_symmetry_1
_geom_angle_site_symmetry_3
_geom_angle_publ_flag
C6 N1 C2 125.51(8) . . ?
C6 N1 H1 117.8(15) . . ?
C2 N1 H1 116.6(15) . . ?
O3 N3 O4 124.00(10) . . ?
O3 N3 C3 118.33(8) . . ?
O4 N3 C3 117.67(9) . . ?
O5 N5 O6 124.58(11) . . ?
O5 N5 C5 117.45(11) . . ?
O6 N5 C5 117.97(11) . . ?
O2 C2 N1 118.83(8) . . ?
O2 C2 C3 127.98(9) . . ?
N1 C2 C3 113.18(7) . . ?
C4 C3 C2 122.92(8) . . ?
C4 C3 N3 117.61(8) . . ?
C2 C3 N3 119.44(8) . . ?
C3 C4 C5 118.26(8) . . ?
C3 C4 H4 120.9 . . ?
C5 C4 H4 120.9 . . ?
C6 C5 C4 120.86(8) . . ?
C6 C5 N5 118.93(9) . . ?
C4 C5 N5 120.21(9) . . ?
N1 C6 C5 119.20(9) . . ?
N1 C6 H6 120.4 . . ?
C5 C6 H6 120.4 . . ?
C2N C1N C10N 120.82(10) . . ?
C2N C1N H1N 119.6 . . ?
C10N C1N H1N 119.6 . . ?
C1N C2N C3N 120.21(10) . . ?
C1N C2N H2N 119.9 . . ?
C3N C2N H2N 119.9 . . ?
C4N C3N C2N 120.27(10) . . ?
C4N C3N H3N 119.9 . . ?
C2N C3N H3N 119.9 . . ?
C3N C4N C5N 120.73(10) . . ?
C3N C4N H4N 119.6 . . ?
C5N C4N H4N 119.6 . . ?
C4N C5N C10N 119.11(9) . . ?
C4N C5N C6N 121.89(9) . . ?
C10N C5N C6N 118.99(8) . . ?
C7N C6N C5N 120.65(10) . . ?
C7N C6N H6N 119.7 . . ?
C5N C6N H6N 119.7 . . ?
C6N C7N C8N 120.17(10) . . ?
C6N C7N H7N 119.9 . . ?
C8N C7N H7N 119.9 . . ?
C9N C8N C7N 120.41(10) . . ?
C9N C8N H8N 119.8 . . ?
C7N C8N H8N 119.8 . . ?
C8N C9N C10N 120.67(10) . . ?
C8N C9N H9N 119.7 . . ?
C10N C9N H9N 119.7 . . ?
C1N C10N C9N 122.05(9) . . ?
C1N C10N C5N 118.85(9) . . ?
C9N C10N C5N 119.10(9) . . ?

loop_
_geom_bond_atom_site_label_1
_geom_bond_atom_site_label_2
_geom_bond_distance
_geom_bond_site_symmetry_2
_geom_bond_publ_flag
O2 C2 1.2247(11) . ?
O3 N3 1.2191(12) . ?
O4 N3 1.2206(12) . ?
O5 N5 1.2162(17) . ?
O6 N5 1.2244(16) . ?
N1 C6 1.3342(12) . ?
N1 C2 1.3867(12) . ?
N1 H1 0.84(2) . ?
N3 C3 1.4566(12) . ?
N5 C5 1.4426(12) . ?
C2 C3 1.4420(12) . ?
C3 C4 1.3569(12) . ?
C4 C5 1.3998(14) . ?
C4 H4 0.9500 . ?
C5 C6 1.3599(13) . ?
C6 H6 0.9500 . ?
C1N C2N 1.3676(18) . ?
C1N C10N 1.4125(15) . ?
C1N H1N 0.9500 . ?
C2N C3N 1.4056(19) . ?
C2N H2N 0.9500 . ?
C3N C4N 1.3666(17) . ?
C3N H3N 0.9500 . ?
C4N C5N 1.4117(14) . ?
C4N H4N 0.9500 . ?
C5N C10N 1.4141(12) . ?
C5N C6N 1.4163(14) . ?
C6N C7N 1.3698(16) . ?
C6N H6N 0.9500 . ?
C7N C8N 1.4073(19) . ?
C7N H7N 0.9500 . ?
C8N C9N 1.3674(18) . ?
C8N H8N 0.9500 . ?
C9N C10N 1.4133(14) . ?
C9N H9N 0.9500 . ?

loop_
_geom_hbond_atom_site_label_D
_geom_hbond_atom_site_label_H
_geom_hbond_atom_site_label_A
_geom_hbond_distance_DH
_geom_hbond_distance_HA
_geom_hbond_distance_DA
_geom_hbond_angle_DHA
_geom_hbond_site_symmetry_A
_geom_hbond_publ_flag
N1 H1 O2 0.84(2) 1.96(2) 2.7329(11) 152(2) 2_747 yes
N1 H1 O3 0.84(2) 2.52(2) 3.1469(12) 131.9(19) 2_747 yes

loop_
_geom_torsion_atom_site_label_1
_geom_torsion_atom_site_label_2
_geom_torsion_atom_site_label_3
_geom_torsion_atom_site_label_4
_geom_torsion
_geom_torsion_site_symmetry_1
_geom_torsion_site_symmetry_2
_geom_torsion_site_symmetry_3
_geom_torsion_site_symmetry_4
_geom_torsion_publ_flag
C6 N1 C2 O2 178.08(9) . . . . ?
C6 N1 C2 C3 -1.01(13) . . . . ?
O2 C2 C3 C4 -176.58(10) . . . . ?
N1 C2 C3 C4 2.41(12) . . . . ?
O2 C2 C3 N3 1.93(14) . . . . ?
N1 C2 C3 N3 -179.08(8) . . . . ?
O3 N3 C3 C4 -160.81(9) . . . . ?
O4 N3 C3 C4 19.10(13) . . . . ?
O3 N3 C3 C2 20.61(13) . . . . ?
O4 N3 C3 C2 -159.49(10) . . . . ?
C2 C3 C4 C5 -1.96(14) . . . . ?
N3 C3 C4 C5 179.50(8) . . . . ?
C3 C4 C5 C6 -0.01(14) . . . . ?
C3 C4 C5 N5 -179.08(9) . . . . ?
O5 N5 C5 C6 176.50(13) . . . . ?
O6 N5 C5 C6 -2.67(16) . . . . ?
O5 N5 C5 C4 -4.41(17) . . . . ?
O6 N5 C5 C4 176.42(11) . . . . ?
C2 N1 C6 C5 -0.79(14) . . . . ?
C4 C5 C6 N1 1.36(14) . . . . ?
N5 C5 C6 N1 -179.56(9) . . . . ?
C10N C1N C2N C3N -0.89(16) . . . . ?
C1N C2N C3N C4N 0.46(17) . . . . ?
C2N C3N C4N C5N 0.21(17) . . . . ?
C3N C4N C5N C10N -0.43(15) . . . . ?
C3N C4N C5N C6N 179.54(10) . . . . ?
C4N C5N C6N C7N 179.84(10) . . . . ?
C10N C5N C6N C7N -0.19(14) . . . . ?
C5N C6N C7N C8N 0.59(16) . . . . ?
C6N C7N C8N C9N -0.57(17) . . . . ?
C7N C8N C9N C10N 0.15(16) . . . . ?
C2N C1N C10N C9N -179.07(10) . . . . ?
C2N C1N C10N C5N 0.66(14) . . . . ?
C8N C9N C10N C1N 179.98(10) . . . . ?
C8N C9N C10N C5N 0.25(14) . . . . ?
C4N C5N C10N C1N 0.00(13) . . . . ?
C6N C5N C10N C1N -179.97(9) . . . . ?
C4N C5N C10N C9N 179.74(9) . . . . ?
C6N C5N C10N C9N -0.23(13) . . . . ?
